data_2017029
loop_
_publ_author_name
'Guo, Lilu'
'Thompson, Charles M.'
'Twamley, Brendan'

_publ_section_title
;Diastereomers (<i>R</i>~C~,<i>S</i>~P~)- and
 (<i>R</i>~C~,<i>R</i>~P~)-<i>S</i>-methyl
 <i>P</i>-(3-azidopropyl)-<i>N</i>-[(1<i>R</i>)-1-phenylethyl]phosphonamidothioate
;
_journal_coeditor_code EM3024
_journal_issue 4
_journal_name_full 'Acta Crystallographica Section C'
_journal_page_first o179
_journal_page_last o182
_journal_paper_doi 10.1107/S0108270109009792
_journal_volume 65
_journal_year 2009
_chemical_formula_iupac 'C12 H19 N4 O P S'
_chemical_formula_moiety 'C12 H19 N4 O P S'
_chemical_formula_sum 'C12 H19 N4 O P S'
_chemical_formula_weight 298.34
_chemical_name_common '175-25 no.1'
_chemical_name_systematic
;
(<i>R</i>~C~,<i>S</i>~P~)-<i>S</i>-methyl <i>P</i>-(3-azidopropyl)-\
<i>N</i>-[(1<i>R</i>)-1-phenylethyl]phosphonamidothioate
;
_space_group_IT_number 19
_symmetry_cell_setting orthorhombic
_symmetry_space_group_name_Hall 'P 2ac 2ab'
_symmetry_space_group_name_H-M 'P 21 21 21'
_atom_sites_solution_hydrogens geom
_atom_sites_solution_primary direct
_atom_sites_solution_secondary difmap
_audit_creation_method SHELXL-97
_cell_angle_alpha 90.00
_cell_angle_beta 90.00
_cell_angle_gamma 90.00
_cell_formula_units_Z 4
_cell_length_a 5.1896(2)
_cell_length_b 12.1755(4)
_cell_length_c 23.6534(8)
_cell_measurement_reflns_used 9886
_cell_measurement_temperature 90(2)
_cell_measurement_theta_max 30.01
_cell_measurement_theta_min 2.40
_cell_volume 1494.56(9)
_computing_cell_refinement 'SAINT-Plus (Bruker, 2006)'
_computing_data_collection 'SMART (Bruker, 2006)'
_computing_data_reduction 'SAINT-Plus  (Bruker, 2006)'
_computing_molecular_graphics 'XP in SHELXTL (Version 6.14; Sheldrick, 2008)'
_computing_publication_material 'publCIF (Westrip, 2009)'
_computing_structure_refinement 'SHELXL97 (Sheldrick, 2008)'
_computing_structure_solution 'SHELXS97 (Sheldrick, 2008)'
_diffrn_ambient_temperature 90(2)
_diffrn_detector_area_resol_mean 8.3
_diffrn_measured_fraction_theta_full 1.000
_diffrn_measured_fraction_theta_max 1.000
_diffrn_measurement_device_type 'Bruker SMART APEX'
_diffrn_measurement_method '\w scans'
_diffrn_radiation_monochromator graphite
_diffrn_radiation_type MoK\a
_diffrn_radiation_wavelength 0.71073
_diffrn_reflns_av_R_equivalents 0.0296
_diffrn_reflns_av_sigmaI/netI 0.0201
_diffrn_reflns_limit_h_max 6
_diffrn_reflns_limit_h_min -6
_diffrn_reflns_limit_k_max 15
_diffrn_reflns_limit_k_min -15
_diffrn_reflns_limit_l_max 30
_diffrn_reflns_limit_l_min -30
_diffrn_reflns_number 22210
_diffrn_reflns_theta_full 27.50
_diffrn_reflns_theta_max 27.50
_diffrn_reflns_theta_min 1.72
_exptl_absorpt_coefficient_mu 0.322
_exptl_absorpt_correction_T_max 0.9473
_exptl_absorpt_correction_T_min 0.8847
_exptl_absorpt_correction_type multi-scan
_exptl_absorpt_process_details '(SADABS; Bruker, 2007)'
_exptl_crystal_colour colourless
_exptl_crystal_density_diffrn 1.326
_exptl_crystal_density_method 'not measured'
_exptl_crystal_description needle
_exptl_crystal_F_000 632
_exptl_crystal_size_max 0.39
_exptl_crystal_size_mid 0.19
_exptl_crystal_size_min 0.17
_refine_diff_density_max 0.388
_refine_diff_density_min -0.165
_refine_ls_abs_structure_details 'Flack (1983), 1418 Friedel pairs'
_refine_ls_abs_structure_Flack -0.01(7)
_refine_ls_extinction_method none
_refine_ls_goodness_of_fit_ref 0.992
_refine_ls_hydrogen_treatment mixed
_refine_ls_matrix_type full
_refine_ls_number_parameters 178
_refine_ls_number_reflns 3437
_refine_ls_number_restraints 0
_refine_ls_restrained_S_all 0.992
_refine_ls_R_factor_all 0.0286
_refine_ls_R_factor_gt 0.0273
_refine_ls_shift/su_max 0.001
_refine_ls_shift/su_mean 0.000
_refine_ls_structure_factor_coef Fsqd
_refine_ls_weighting_details 'calc w=1/[\s^2^(Fo^2^)+(0.0277P)^2^+0.8071P] where P=(Fo^2^+2Fc^2^)/3'
_refine_ls_weighting_scheme calc
_refine_ls_wR_factor_gt 0.0638
_refine_ls_wR_factor_ref 0.0648
_reflns_number_gt 3317
_reflns_number_total 3437
_reflns_threshold_expression I>2\s(I)
_cod_data_source_file em3024.cif
_cod_data_source_block I
_cod_database_code 2017029
_cod_database_fobs_code 2017029

loop_
_symmetry_equiv_pos_as_xyz
'x, y, z'
'-x+1/2, -y, z+1/2'
'-x, y+1/2, -z+1/2'
'x+1/2, -y+1/2, -z'

loop_
_atom_site_type_symbol
_atom_site_label
_atom_site_fract_x
_atom_site_fract_y
_atom_site_fract_z
_atom_site_U_iso_or_equiv
_atom_site_adp_type
_atom_site_calc_flag
_atom_site_refinement_flags
_atom_site_occupancy
_atom_site_disorder_assembly
_atom_site_disorder_group
N N1 1.1496(5) 0.18953(16) 1.04002(7) 0.0468(5) Uani d . 1 . .
O O1 1.2682(2) 0.21012(9) 0.74226(5) 0.0196(2) Uani d . 1 . .
P P1 1.02958(7) 0.26135(3) 0.765425(16) 0.01501(9) Uani d . 1 . .
S S1 1.14826(8) 0.41444(3) 0.794971(17) 0.01938(9) Uani d . 1 . .
N N2 1.1444(3) 0.13623(13) 1.00081(6) 0.0285(3) Uani d . 1 . .
N N3 1.1551(3) 0.07015(13) 0.96175(6) 0.0302(3) Uani d . 1 . .
C C4 0.9691(3) 0.08937(14) 0.91515(7) 0.0217(3) Uani d . 1 . .
H H4A 0.8042 0.1161 0.9311 0.026 Uiso calc R 1 . .
H H4B 0.9350 0.0192 0.8954 0.026 Uiso calc R 1 . .
C C5 1.0712(3) 0.17300(14) 0.87305(6) 0.0200(3) Uani d . 1 . .
H H5A 1.2419 0.1490 0.8590 0.024 Uiso calc R 1 . .
H H5B 1.0933 0.2448 0.8921 0.024 Uiso calc R 1 . .
C C6 0.8860(3) 0.18601(13) 0.82303(6) 0.0188(3) Uani d . 1 . .
H H6A 0.7290 0.2249 0.8359 0.023 Uiso calc R 1 . .
H H6B 0.8338 0.1124 0.8095 0.023 Uiso calc R 1 . .
C C7 0.8506(4) 0.46970(14) 0.82353(7) 0.0234(3) Uani d . 1 . .
H H7A 0.7152 0.4658 0.7947 0.035 Uiso calc R 1 . .
H H7B 0.8772 0.5464 0.8346 0.035 Uiso calc R 1 . .
H H7C 0.7987 0.4267 0.8566 0.035 Uiso calc R 1 . .
N N8 0.7897(3) 0.27537(12) 0.72194(5) 0.0177(3) Uani d . 1 . .
C C9 0.8178(3) 0.32483(13) 0.66563(6) 0.0164(3) Uani d . 1 . .
H H9 0.9823 0.3676 0.6651 0.020 Uiso calc R 1 . .
C C10 0.5956(3) 0.40481(14) 0.65527(7) 0.0217(3) Uani d . 1 . .
H H10A 0.4314 0.3656 0.6585 0.033 Uiso calc R 1 . .
H H10B 0.6113 0.4363 0.6173 0.033 Uiso calc R 1 . .
H H10C 0.6019 0.4638 0.6834 0.033 Uiso calc R 1 . .
C C11 0.8330(3) 0.23789(13) 0.61960(6) 0.0173(3) Uani d . 1 . .
C C12 0.6552(3) 0.15203(14) 0.61826(7) 0.0219(3) Uani d . 1 . .
H H12 0.5249 0.1478 0.6464 0.026 Uiso calc R 1 . .
C C13 0.6668(4) 0.07305(15) 0.57639(7) 0.0259(4) Uani d . 1 . .
H H13 0.5443 0.0151 0.5758 0.031 Uiso calc R 1 . .
C C14 0.8569(4) 0.07808(16) 0.53508(7) 0.0256(4) Uani d . 1 . .
H H14 0.8653 0.0232 0.5066 0.031 Uiso calc R 1 . .
C C15 1.0339(4) 0.16303(15) 0.53550(7) 0.0257(4) Uani d . 1 . .
H H15 1.1633 0.1670 0.5072 0.031 Uiso calc R 1 . .
C C16 1.0214(3) 0.24269(14) 0.57773(6) 0.0213(3) Uani d . 1 . .
H H16 1.1429 0.3010 0.5780 0.026 Uiso calc R 1 . .
H H8 0.648(4) 0.2545(15) 0.7308(8) 0.019(5) Uiso d . 1 . .

loop_
_atom_site_aniso_label
_atom_site_aniso_U_11
_atom_site_aniso_U_22
_atom_site_aniso_U_33
_atom_site_aniso_U_12
_atom_site_aniso_U_13
_atom_site_aniso_U_23
N1 0.0717(14) 0.0388(10) 0.0299(9) -0.0150(11) -0.0117(10) -0.0019(8)
O1 0.0149(5) 0.0225(5) 0.0214(6) -0.0001(4) 0.0022(5) -0.0010(5)
P1 0.01263(17) 0.01786(19) 0.01453(17) -0.00096(14) 0.00026(14) 0.00017(15)
S1 0.01482(17) 0.01911(18) 0.02421(19) -0.00254(16) 0.00027(16) -0.00242(16)
N2 0.0365(8) 0.0282(8) 0.0209(7) -0.0073(7) -0.0064(7) 0.0088(6)
N3 0.0379(9) 0.0324(8) 0.0205(7) 0.0070(8) -0.0041(7) 0.0051(6)
C4 0.0251(8) 0.0223(7) 0.0179(7) 0.0023(8) -0.0007(7) 0.0010(6)
C5 0.0197(8) 0.0222(8) 0.0182(7) -0.0003(7) -0.0008(6) 0.0013(6)
C6 0.0184(8) 0.0207(7) 0.0172(7) -0.0018(6) 0.0014(6) 0.0022(6)
C7 0.0194(8) 0.0221(8) 0.0286(9) 0.0021(7) 0.0030(8) -0.0044(7)
N8 0.0116(6) 0.0255(7) 0.0158(6) -0.0031(5) 0.0002(5) 0.0026(5)
C9 0.0129(7) 0.0204(7) 0.0161(7) -0.0031(6) 0.0000(6) 0.0038(6)
C10 0.0197(8) 0.0223(8) 0.0231(8) 0.0014(7) 0.0009(6) 0.0027(6)
C11 0.0148(7) 0.0222(8) 0.0150(7) 0.0021(7) -0.0023(6) 0.0038(6)
C12 0.0201(8) 0.0264(8) 0.0193(8) -0.0023(7) 0.0028(6) 0.0007(6)
C13 0.0237(8) 0.0280(9) 0.0259(8) -0.0062(8) 0.0001(7) -0.0023(7)
C14 0.0247(8) 0.0306(9) 0.0214(8) 0.0022(8) -0.0024(7) -0.0056(7)
C15 0.0194(8) 0.0382(10) 0.0195(8) 0.0011(8) 0.0023(7) -0.0009(7)
C16 0.0168(7) 0.0273(8) 0.0197(7) -0.0025(7) 0.0004(6) 0.0023(6)

loop_
_atom_type_symbol
_atom_type_description
_atom_type_scat_dispersion_real
_atom_type_scat_dispersion_imag
_atom_type_scat_source
C C 0.0033 0.0016 'International Tables Vol C Tables 4.2.6.8 and 6.1.1.4'
H H 0.0000 0.0000 'International Tables Vol C Tables 4.2.6.8 and 6.1.1.4'
N N 0.0061 0.0033 'International Tables Vol C Tables 4.2.6.8 and 6.1.1.4'
O O 0.0106 0.0060 'International Tables Vol C Tables 4.2.6.8 and 6.1.1.4'
P P 0.1023 0.0942 'International Tables Vol C Tables 4.2.6.8 and 6.1.1.4'
S S 0.1246 0.1234 'International Tables Vol C Tables 4.2.6.8 and 6.1.1.4'

loop_
_geom_angle_atom_site_label_1
_geom_angle_atom_site_label_2
_geom_angle_atom_site_label_3
_geom_angle_site_symmetry_1
_geom_angle_site_symmetry_3
_geom_angle
_geom_angle_publ_flag
O1 P1 N8 . . 116.63(7) ?
O1 P1 C6 . . 114.08(7) ?
N8 P1 C6 . . 102.43(7) ?
O1 P1 S1 . . 104.59(5) ?
N8 P1 S1 . . 110.18(5) ?
C6 P1 S1 . . 108.88(6) ?
C7 S1 P1 . . 101.82(6) ?
N1 N2 N3 . . 172.7(2) ?
N2 N3 C4 . . 115.25(16) ?
N3 C4 C5 . . 111.44(14) ?
N3 C4 H4A . . 109.3 ?
C5 C4 H4A . . 109.3 ?
N3 C4 H4B . . 109.3 ?
C5 C4 H4B . . 109.3 ?
H4A C4 H4B . . 108.0 ?
C4 C5 C6 . . 110.88(13) ?
C4 C5 H5A . . 109.5 ?
C6 C5 H5A . . 109.5 ?
C4 C5 H5B . . 109.5 ?
C6 C5 H5B . . 109.5 ?
H5A C5 H5B . . 108.1 ?
C5 C6 P1 . . 112.13(11) ?
C5 C6 H6A . . 109.2 ?
P1 C6 H6A . . 109.2 ?
C5 C6 H6B . . 109.2 ?
P1 C6 H6B . . 109.2 ?
H6A C6 H6B . . 107.9 ?
S1 C7 H7A . . 109.5 ?
S1 C7 H7B . . 109.5 ?
H7A C7 H7B . . 109.5 ?
S1 C7 H7C . . 109.5 ?
H7A C7 H7C . . 109.5 ?
H7B C7 H7C . . 109.5 ?
C9 N8 P1 . . 122.76(11) ?
C9 N8 H8 . . 117.1(13) ?
P1 N8 H8 . . 120.1(13) ?
N8 C9 C11 . . 111.66(13) ?
N8 C9 C10 . . 109.35(13) ?
C11 C9 C10 . . 111.58(13) ?
N8 C9 H9 . . 108.0 ?
C11 C9 H9 . . 108.0 ?
C10 C9 H9 . . 108.0 ?
C9 C10 H10A . . 109.5 ?
C9 C10 H10B . . 109.5 ?
H10A C10 H10B . . 109.5 ?
C9 C10 H10C . . 109.5 ?
H10A C10 H10C . . 109.5 ?
H10B C10 H10C . . 109.5 ?
C16 C11 C12 . . 118.67(15) ?
C16 C11 C9 . . 121.09(14) ?
C12 C11 C9 . . 120.24(14) ?
C13 C12 C11 . . 120.60(16) ?
C13 C12 H12 . . 119.7 ?
C11 C12 H12 . . 119.7 ?
C12 C13 C14 . . 120.27(17) ?
C12 C13 H13 . . 119.9 ?
C14 C13 H13 . . 119.9 ?
C15 C14 C13 . . 119.95(16) ?
C15 C14 H14 . . 120.0 ?
C13 C14 H14 . . 120.0 ?
C14 C15 C16 . . 119.63(16) ?
C14 C15 H15 . . 120.2 ?
C16 C15 H15 . . 120.2 ?
C11 C16 C15 . . 120.88(16) ?
C11 C16 H16 . . 119.6 ?
C15 C16 H16 . . 119.6 ?

loop_
_geom_bond_atom_site_label_1
_geom_bond_atom_site_label_2
_geom_bond_site_symmetry_2
_geom_bond_distance
_geom_bond_publ_flag
N1 N2 . 1.132(2) ?
O1 P1 . 1.4911(12) ?
P1 N8 . 1.6239(14) ?
P1 C6 . 1.8037(16) ?
P1 S1 . 2.0838(6) ?
S1 C7 . 1.8152(18) ?
N2 N3 . 1.226(2) ?
N3 C4 . 1.484(2) ?
C4 C5 . 1.520(2) ?
C4 H4A . 0.9900 ?
C4 H4B . 0.9900 ?
C5 C6 . 1.533(2) ?
C5 H5A . 0.9900 ?
C5 H5B . 0.9900 ?
C6 H6A . 0.9900 ?
C6 H6B . 0.9900 ?
C7 H7A . 0.9800 ?
C7 H7B . 0.9800 ?
C7 H7C . 0.9800 ?
N8 C9 . 1.4691(19) ?
N8 H8 . 0.81(2) ?
C9 C11 . 1.520(2) ?
C9 C10 . 1.529(2) ?
C9 H9 . 1.0000 ?
C10 H10A . 0.9800 ?
C10 H10B . 0.9800 ?
C10 H10C . 0.9800 ?
C11 C16 . 1.393(2) ?
C11 C12 . 1.395(2) ?
C12 C13 . 1.382(2) ?
C12 H12 . 0.9500 ?
C13 C14 . 1.390(2) ?
C13 H13 . 0.9500 ?
C14 C15 . 1.383(3) ?
C14 H14 . 0.9500 ?
C15 C16 . 1.394(2) ?
C15 H15 . 0.9500 ?
C16 H16 . 0.9500 ?

loop_
_geom_torsion_atom_site_label_1
_geom_torsion_atom_site_label_2
_geom_torsion_atom_site_label_3
_geom_torsion_atom_site_label_4
_geom_torsion_site_symmetry_1
_geom_torsion_site_symmetry_2
_geom_torsion_site_symmetry_3
_geom_torsion_site_symmetry_4
_geom_torsion
_geom_torsion_publ_flag
O1 P1 S1 C7 . . . . -178.87(8) ?
N8 P1 S1 C7 . . . . 55.04(8) ?
C6 P1 S1 C7 . . . . -56.55(9) ?
N2 N3 C4 C5 . . . . 84.1(2) ?
N3 C4 C5 C6 . . . . 175.98(14) ?
C4 C5 C6 P1 . . . . -167.69(11) ?
O1 P1 C6 C5 . . . . 59.11(13) ?
N8 P1 C6 C5 . . . . -173.94(11) ?
S1 P1 C6 C5 . . . . -57.28(12) ?
O1 P1 N8 C9 . . . . -49.64(15) ?
C6 P1 N8 C9 . . . . -174.94(13) ?
S1 P1 N8 C9 . . . . 69.34(13) ?
P1 N8 C9 C11 . . . . 100.38(14) ?
P1 N8 C9 C10 . . . . -135.65(12) ?
N8 C9 C11 C16 . . . . -132.84(15) ?
C10 C9 C11 C16 . . . . 104.45(16) ?
N8 C9 C11 C12 . . . . 47.90(19) ?
C10 C9 C11 C12 . . . . -74.81(18) ?
C16 C11 C12 C13 . . . . 0.4(2) ?
C9 C11 C12 C13 . . . . 179.63(15) ?
C11 C12 C13 C14 . . . . 0.2(3) ?
C12 C13 C14 C15 . . . . -0.6(3) ?
C13 C14 C15 C16 . . . . 0.5(3) ?
C12 C11 C16 C15 . . . . -0.5(2) ?
C9 C11 C16 C15 . . . . -179.76(15) ?
C14 C15 C16 C11 . . . . 0.1(3) ?
